data_1564658
loop_
_publ_author_name
'Hoffmann, Kurt F.'
'Wiesner, Anja'
'M\"uller, Carsten'
'Steinhauer, Simon'
'Beckers, Helmut'
'Kazim, Muhammad'
'Pitts, Cody Ross'
'Lectka, Thomas'
'Riedel, Sebastian'

_publ_section_title
;
 Structural proof of a [C--F--C]+ fluoronium cation
;
_journal_issue 1
_journal_name_full 'Nature Communications'
_journal_page_first 5275
_journal_paper_doi 10.1038/s41467-021-25592-6
_journal_volume 12
_journal_year 2021
_chemical_formula_moiety 'C14 H14 F6 O3 Sb, F11 Sb2, 3(Cl F O2 S)'
_chemical_formula_sum 'C14 H14 Cl3 F20 O9 S3 Sb3'
_chemical_formula_weight 1274.03
_space_group_crystal_system monoclinic
_space_group_IT_number 14
_space_group_name_Hall '-P 2ybc'
_space_group_name_H-M_alt 'P 1 21/c 1'
_atom_sites_solution_hydrogens geom
_atom_sites_solution_primary dual
_cell_angle_alpha 90
_cell_angle_beta 92.583(2)
_cell_angle_gamma 90
_cell_formula_units_Z 4
_cell_length_a 9.4633(5)
_cell_length_b 24.9968(12)
_cell_length_c 14.8197(8)
_cell_measurement_reflns_used 9472
_cell_measurement_temperature 100(2)
_cell_measurement_theta_max 28.291
_cell_measurement_theta_min 2.633
_cell_volume 3502.1(3)
_computing_cell_refinement 'SAINT V8.38A (Bruker, 2018)'
_computing_data_reduction 'SAINT V8.38A (Bruker, 2018)'
_computing_molecular_graphics 'Olex2 1.3 (Dolomanov et al., 2009)'
_computing_publication_material 'Olex2 1.3 (Dolomanov et al., 2009)'
_computing_structure_refinement 'SHELXL 2018/3 (Sheldrick, 2015)'
_computing_structure_solution 'SHELXT 2014/5 (Sheldrick, 2014)'
_diffrn_ambient_temperature 100.0
_diffrn_detector_area_resol_mean 8
_diffrn_measured_fraction_theta_full 0.999
_diffrn_measured_fraction_theta_max 0.998
_diffrn_measurement_device_type 'Bruker APEX-II CCD'
_diffrn_measurement_method '\f and \w scans'
_diffrn_radiation_type MoK\a
_diffrn_radiation_wavelength 0.71073
_diffrn_reflns_av_R_equivalents 0.0322
_diffrn_reflns_av_unetI/netI 0.0120
_diffrn_reflns_Laue_measured_fraction_full 0.999
_diffrn_reflns_Laue_measured_fraction_max 0.998
_diffrn_reflns_limit_h_max 12
_diffrn_reflns_limit_h_min -12
_diffrn_reflns_limit_k_max 31
_diffrn_reflns_limit_k_min -33
_diffrn_reflns_limit_l_max 19
_diffrn_reflns_limit_l_min -19
_diffrn_reflns_number 134176
_diffrn_reflns_point_group_measured_fraction_full 0.999
_diffrn_reflns_point_group_measured_fraction_max 0.998
_diffrn_reflns_theta_full 25.242
_diffrn_reflns_theta_max 28.327
_diffrn_reflns_theta_min 2.132
_diffrn_source_current 1.0
_diffrn_source_power 0.05
_diffrn_source_voltage 50.0
_diffrn_standards_number 0
_exptl_absorpt_coefficient_mu 2.853
_exptl_absorpt_correction_T_max 0.6035
_exptl_absorpt_correction_T_min 0.4512
_exptl_absorpt_correction_type multi-scan
_exptl_absorpt_process_details
;
SADABS-2016/2 (Bruker,2016/2) was used for absorption correction.
wR2(int) was 0.1297 before and 0.0517 after correction.
The Ratio of minimum to maximum transmission is 0.7476.
The \l/2 correction factor is Not present.
;
_exptl_crystal_colour 'clear colourless'
_exptl_crystal_colour_lustre clear
_exptl_crystal_colour_modifier .
_exptl_crystal_colour_primary colourless
_exptl_crystal_density_diffrn 2.416
_exptl_crystal_description block
_exptl_crystal_F_000 2408
_exptl_crystal_size_max 0.399
_exptl_crystal_size_mid 0.239
_exptl_crystal_size_min 0.153
_refine_diff_density_max 1.811
_refine_diff_density_min -0.754
_refine_diff_density_rms 0.093
_refine_ls_extinction_coef .
_refine_ls_extinction_method none
_refine_ls_goodness_of_fit_ref 1.149
_refine_ls_hydrogen_treatment constr
_refine_ls_matrix_type full
_refine_ls_number_parameters 510
_refine_ls_number_reflns 8717
_refine_ls_number_restraints 18
_refine_ls_restrained_S_all 1.161
_refine_ls_R_factor_all 0.0247
_refine_ls_R_factor_gt 0.0233
_refine_ls_shift/su_max 0.006
_refine_ls_shift/su_mean 0.000
_refine_ls_structure_factor_coef Fsqd
_refine_ls_weighting_details 'w=1/[\s^2^(Fo^2^)+(0.0141P)^2^+9.3363P] where P=(Fo^2^+2Fc^2^)/3'
_refine_ls_weighting_scheme calc
_refine_ls_wR_factor_gt 0.0528
_refine_ls_wR_factor_ref 0.0535
_reflns_Friedel_coverage 0.000
_reflns_Friedel_fraction_full .
_reflns_Friedel_fraction_max .
_reflns_number_gt 8353
_reflns_number_total 8717
_reflns_threshold_expression 'I > 2\s(I)'
_cod_data_source_file 1.cif
_cod_data_source_block mu35_a
_cod_database_code 1564658
_shelx_space_group_comment
;
The symmetry employed for this shelxl refinement is uniquely defined
by the following loop, which should always be used as a source of
symmetry information in preference to the above space-group names.
They are only intended as comments.
;
_shelx_estimated_absorpt_t_max 0.669
_shelx_estimated_absorpt_t_min 0.396
_olex2_refinement_description
;
1. Fixed Uiso
 At 1.2 times of:
  All C(H) groups, All C(H,H) groups
2. Uiso/Uaniso restraints and constraints
Uanis(F3S) \\sim Ueq, Uanis(O6S) \\sim Ueq, Uanis(F3AS) \\sim Ueq: with sigma
of 0.01 and sigma for terminal atoms of 0.002
3. Others
 Sof(F3AS)=Sof(S3AS)=Sof(O6AS)=Sof(O5AS)=Sof(Cl3A)=1-FVAR(1)
 Sof(Cl3S)=Sof(S3S)=Sof(F3S)=Sof(O5S)=Sof(O6S)=FVAR(1)
4.a Ternary CH refined with riding coordinates:
 C11(H11), C6(H6), C1(H1), C2(H2), C8(H8), C3(H3)
4.b Secondary CH2 refined with riding coordinates:
 C9(H9A,H9B), C4(H4A,H4B), C10(H10A,H10B), C5(H5A,H5B)
;

loop_
_space_group_symop_operation_xyz
'x, y, z'
'-x, y+1/2, -z+1/2'
'-x, -y, -z'
'x, -y-1/2, z-1/2'

loop_
_atom_site_label
_atom_site_type_symbol
_atom_site_fract_x
_atom_site_fract_y
_atom_site_fract_z
_atom_site_U_iso_or_equiv
_atom_site_adp_type
_atom_site_occupancy
_atom_site_site_symmetry_order
_atom_site_calc_flag
_atom_site_refinement_flags_posn
_atom_site_refinement_flags_adp
_atom_site_refinement_flags_occupancy
_atom_site_disorder_assembly
_atom_site_disorder_group
Sb1 Sb -0.13913(2) 0.40836(2) 0.45441(2) 0.01346(4) Uani 1 1 d . . . . .
F1 F 0.40382(15) 0.42520(6) 0.14486(9) 0.0157(3) Uani 1 1 d . . . . .
F5 F -0.24716(17) 0.46611(7) 0.41204(12) 0.0259(4) Uani 1 1 d . . . . .
F2 F -0.26947(18) 0.38624(7) 0.53704(12) 0.0255(4) Uani 1 1 d . . . . .
F6 F -0.21965(17) 0.36625(7) 0.36281(11) 0.0247(3) Uani 1 1 d . . . . .
F3 F -0.01171(17) 0.35377(7) 0.48443(12) 0.0251(3) Uani 1 1 d . . . . .
F4 F -0.04847(19) 0.45300(7) 0.53944(11) 0.0273(4) Uani 1 1 d . . . . .
O1 O 0.00428(18) 0.42990(7) 0.35688(11) 0.0145(3) Uani 1 1 d . . . . .
O2 O 0.20649(18) 0.43506(7) 0.44007(11) 0.0146(3) Uani 1 1 d . . . . .
O3 O 0.43809(19) 0.44105(8) 0.48973(12) 0.0202(4) Uani 1 1 d . . . . .
C11 C 0.4439(3) 0.48341(10) 0.28185(16) 0.0143(4) Uani 1 1 d . . . . .
H11 H 0.549557 0.484708 0.282274 0.017 Uiso 1 1 calc R U . . .
C9 C 0.2187(3) 0.53193(10) 0.27062(17) 0.0163(5) Uani 1 1 d . . . . .
H9A H 0.146977 0.531650 0.317201 0.020 Uiso 1 1 calc R U . . .
H9B H 0.200240 0.562661 0.229639 0.020 Uiso 1 1 calc R U . . .
C4 C 0.3853(3) 0.33128(10) 0.34103(17) 0.0175(5) Uani 1 1 d . . . . .
H4A H 0.385039 0.336178 0.407309 0.021 Uiso 1 1 calc R U . . .
H4B H 0.438522 0.298343 0.327655 0.021 Uiso 1 1 calc R U . . .
C10 C 0.3712(3) 0.53471(10) 0.31486(17) 0.0178(5) Uani 1 1 d . . . . .
H10A H 0.421346 0.567061 0.294781 0.021 Uiso 1 1 calc R U . . .
H10B H 0.368707 0.535156 0.381567 0.021 Uiso 1 1 calc R U . . .
C5 C 0.2305(3) 0.32852(10) 0.29874(17) 0.0158(5) Uani 1 1 d . . . . .
H5A H 0.213487 0.294187 0.266775 0.019 Uiso 1 1 calc R U . . .
H5B H 0.160305 0.332534 0.345831 0.019 Uiso 1 1 calc R U . . .
C13 C 0.1350(2) 0.43222(9) 0.36242(15) 0.0119(4) Uani 1 1 d . . . . .
C7 C 0.2268(2) 0.43037(9) 0.28286(15) 0.0107(4) Uani 1 1 d . . . . .
C6 C 0.2225(2) 0.37606(9) 0.23201(16) 0.0125(4) Uani 1 1 d . . . . .
H6 H 0.148854 0.373013 0.181746 0.015 Uiso 1 1 calc R U . . .
C1 C 0.3695(3) 0.48014(10) 0.18917(16) 0.0142(4) Uani 1 1 d . . . . .
H1 H 0.390154 0.511403 0.149766 0.017 Uiso 1 1 calc R U . . .
C2 C 0.3743(3) 0.37384(10) 0.20389(16) 0.0141(4) Uani 1 1 d . . . . .
H2 H 0.398281 0.339588 0.173227 0.017 Uiso 1 1 calc R U . . .
C8 C 0.2171(2) 0.47875(10) 0.21752(16) 0.0132(4) Uani 1 1 d . . . . .
H8 H 0.143643 0.475937 0.167110 0.016 Uiso 1 1 calc R U . . .
C3 C 0.4500(3) 0.38054(10) 0.29493(16) 0.0142(4) Uani 1 1 d . . . . .
H3 H 0.555599 0.381066 0.294440 0.017 Uiso 1 1 calc R U . . .
C12 C 0.3803(2) 0.43315(10) 0.32604(16) 0.0125(4) Uani 1 1 d . . . . .
C019 C 0.3616(3) 0.43709(10) 0.42607(16) 0.0145(4) Uani 1 1 d . . . . .
Sb3 Sb 0.79457(2) 0.46038(2) 0.08725(2) 0.01569(4) Uani 1 1 d . . . . .
Sb2 Sb 0.62430(2) 0.34434(2) -0.06455(2) 0.01691(4) Uani 1 1 d . . . . .
F8 F 0.47093(18) 0.34161(7) 0.00927(12) 0.0278(4) Uani 1 1 d . . . . .
F9 F 0.5492(2) 0.40558(7) -0.11822(13) 0.0342(4) Uani 1 1 d . . . . .
F16 F 0.7280(2) 0.43487(8) 0.19479(12) 0.0339(4) Uani 1 1 d . . . . .
F17 F 0.95716(18) 0.41983(7) 0.10355(13) 0.0291(4) Uani 1 1 d . . . . .
F12 F 0.7071(2) 0.39328(9) 0.03389(13) 0.0381(5) Uani 1 1 d . . . . .
F13 F 0.8784(2) 0.52030(7) 0.13999(15) 0.0379(5) Uani 1 1 d . . . . .
F11 F 0.7115(2) 0.28994(9) 0.00189(13) 0.0401(5) Uani 1 1 d . . . . .
F10 F 0.7894(2) 0.35719(8) -0.12388(13) 0.0354(4) Uani 1 1 d . . . . .
F7 F 0.5478(2) 0.29876(8) -0.15165(12) 0.0346(4) Uani 1 1 d . . . . .
F14 F 0.8448(2) 0.47672(10) -0.02891(12) 0.0413(5) Uani 1 1 d . . . . .
F15 F 0.6217(2) 0.49317(9) 0.06376(18) 0.0497(6) Uani 1 1 d . . . . .
Cl1S Cl 0.86660(10) 0.86759(3) 0.56427(7) 0.0419(2) Uani 1 1 d . . . . .
S1S S 0.83750(8) 0.79426(3) 0.51824(5) 0.02445(14) Uani 1 1 d . . . . .
F1S F 0.9904(2) 0.77464(10) 0.52647(17) 0.0505(6) Uani 1 1 d . . . . .
O1S O 0.7994(3) 0.79623(10) 0.42565(15) 0.0333(5) Uani 1 1 d . . . . .
O2S O 0.7595(3) 0.76531(10) 0.57989(16) 0.0391(6) Uani 1 1 d . . . . .
Cl2S Cl 0.20532(12) 0.79374(3) 0.84456(6) 0.0432(2) Uani 1 1 d . . . . .
S2S S 0.20392(7) 0.72310(3) 0.78552(5) 0.02164(13) Uani 1 1 d . . . . .
F2S F 0.1724(2) 0.74192(8) 0.68798(12) 0.0356(4) Uani 1 1 d . . . . .
O3S O 0.3422(2) 0.70283(9) 0.78994(15) 0.0294(5) Uani 1 1 d . . . . .
O4S O 0.0873(3) 0.69321(10) 0.81140(18) 0.0381(6) Uani 1 1 d . . . . .
Cl3S Cl 0.2208(2) 0.41471(7) 0.68018(12) 0.0365(7) Uani 0.586(8) 1 d . . P A 1
S3S S 0.2563(5) 0.33921(16) 0.6514(2) 0.0343(7) Uani 0.586(8) 1 d . . P A 1
F3S F 0.1469(9) 0.3099(3) 0.6936(6) 0.095(2) Uani 0.586(8) 1 d . U P A 1
O5S O 0.2808(10) 0.3331(3) 0.5602(6) 0.0299(18) Uani 0.586(8) 1 d . . P A 1
O6S O 0.3850(8) 0.3338(3) 0.7123(5) 0.075(2) Uani 0.586(8) 1 d . U P A 1
F3AS F 0.4503(8) 0.3436(3) 0.6718(6) 0.065(2) Uani 0.414(8) 1 d . U P A 2
S3AS S 0.2963(8) 0.3396(3) 0.6600(5) 0.066(2) Uani 0.414(8) 1 d . . P A 2
O6AS O 0.2382(14) 0.3023(3) 0.7148(5) 0.063(3) Uani 0.414(8) 1 d . . P A 2
O5AS O 0.268(2) 0.3363(9) 0.5672(13) 0.096(7) Uani 0.414(8) 1 d . . P A 2
Cl3A Cl 0.2361(13) 0.4059(5) 0.6937(8) 0.185(5) Uiso 0.414(8) 1 d . . P A 2

loop_
_atom_site_aniso_label
_atom_site_aniso_U_11
_atom_site_aniso_U_22
_atom_site_aniso_U_33
_atom_site_aniso_U_23
_atom_site_aniso_U_13
_atom_site_aniso_U_12
Sb1 0.01178(7) 0.01533(8) 0.01352(7) 0.00046(6) 0.00333(5) 0.00029(6)
F1 0.0172(7) 0.0184(7) 0.0118(6) -0.0004(5) 0.0040(5) 0.0003(6)
F5 0.0200(8) 0.0229(8) 0.0355(9) 0.0084(7) 0.0086(7) 0.0087(6)
F2 0.0241(8) 0.0257(8) 0.0278(9) 0.0054(7) 0.0132(7) -0.0005(7)
F6 0.0203(8) 0.0282(9) 0.0253(8) -0.0063(7) -0.0007(6) -0.0061(7)
F3 0.0204(8) 0.0257(8) 0.0295(9) 0.0102(7) 0.0040(7) 0.0069(6)
F4 0.0300(9) 0.0344(9) 0.0181(8) -0.0099(7) 0.0061(7) -0.0107(7)
O1 0.0113(8) 0.0192(8) 0.0131(8) 0.0014(6) 0.0019(6) 0.0002(6)
O2 0.0118(8) 0.0219(9) 0.0103(8) -0.0009(6) 0.0006(6) 0.0002(7)
O3 0.0167(9) 0.0299(10) 0.0136(8) -0.0012(7) -0.0038(7) 0.0000(7)
C11 0.0119(10) 0.0178(11) 0.0131(11) -0.0001(9) -0.0004(8) -0.0024(9)
C9 0.0177(11) 0.0151(11) 0.0163(11) -0.0007(9) 0.0026(9) 0.0020(9)
C4 0.0176(12) 0.0180(12) 0.0170(11) 0.0026(9) 0.0015(9) 0.0035(9)
C10 0.0193(12) 0.0172(12) 0.0170(11) -0.0023(9) 0.0008(9) -0.0017(9)
C5 0.0159(11) 0.0151(11) 0.0165(11) 0.0020(9) 0.0025(9) -0.0007(9)
C13 0.0127(10) 0.0125(10) 0.0106(10) 0.0009(8) 0.0005(8) 0.0009(8)
C7 0.0094(10) 0.0138(10) 0.0090(10) 0.0002(8) 0.0004(8) 0.0004(8)
C6 0.0114(10) 0.0151(11) 0.0110(10) -0.0013(8) 0.0008(8) -0.0006(8)
C1 0.0153(11) 0.0129(11) 0.0146(11) -0.0012(8) 0.0019(9) 0.0001(9)
C2 0.0162(11) 0.0132(11) 0.0130(11) 0.0013(8) 0.0015(9) 0.0005(9)
C8 0.0133(10) 0.0159(11) 0.0103(10) 0.0014(8) 0.0008(8) 0.0008(9)
C3 0.0128(10) 0.0168(11) 0.0131(11) 0.0000(9) 0.0002(8) 0.0026(9)
C12 0.0098(10) 0.0166(11) 0.0110(10) -0.0009(8) 0.0000(8) 0.0006(8)
C019 0.0130(11) 0.0162(11) 0.0144(11) -0.0001(9) 0.0014(9) 0.0011(9)
Sb3 0.01202(7) 0.02092(8) 0.01409(8) 0.00214(6) 0.00006(6) -0.00099(6)
Sb2 0.01694(8) 0.01985(8) 0.01396(8) -0.00034(6) 0.00094(6) -0.00161(6)
F8 0.0209(8) 0.0380(10) 0.0250(8) -0.0060(7) 0.0074(7) -0.0068(7)
F9 0.0412(11) 0.0253(9) 0.0359(10) 0.0076(8) 0.0003(8) 0.0074(8)
F16 0.0389(10) 0.0437(11) 0.0202(8) 0.0035(8) 0.0128(8) -0.0057(9)
F17 0.0189(8) 0.0285(9) 0.0396(10) 0.0001(8) -0.0012(7) 0.0053(7)
F12 0.0362(10) 0.0475(12) 0.0304(10) -0.0107(9) -0.0021(8) -0.0197(9)
F13 0.0394(11) 0.0236(9) 0.0508(12) -0.0117(8) 0.0037(9) -0.0076(8)
F11 0.0438(11) 0.0451(12) 0.0315(10) 0.0138(9) 0.0021(9) 0.0159(9)
F10 0.0269(9) 0.0469(11) 0.0335(10) 0.0039(9) 0.0149(8) -0.0038(8)
F7 0.0442(11) 0.0333(10) 0.0262(9) -0.0129(8) 0.0020(8) -0.0092(8)
F14 0.0364(11) 0.0672(14) 0.0201(9) 0.0186(9) -0.0009(8) -0.0153(10)
F15 0.0185(9) 0.0525(13) 0.0780(17) 0.0252(12) 0.0016(10) 0.0123(9)
Cl1S 0.0410(5) 0.0301(4) 0.0544(5) 0.0003(4) -0.0004(4) -0.0081(3)
S1S 0.0223(3) 0.0245(3) 0.0265(3) 0.0098(3) 0.0012(3) 0.0019(3)
F1S 0.0292(11) 0.0560(14) 0.0655(15) 0.0068(12) -0.0065(10) 0.0172(10)
O1S 0.0380(13) 0.0375(13) 0.0248(11) 0.0096(9) 0.0059(9) 0.0093(10)
O2S 0.0489(15) 0.0355(13) 0.0331(13) 0.0166(10) 0.0036(11) -0.0086(11)
Cl2S 0.0751(6) 0.0231(4) 0.0318(4) -0.0060(3) 0.0057(4) 0.0114(4)
S2S 0.0253(3) 0.0185(3) 0.0214(3) 0.0003(2) 0.0045(3) 0.0016(2)
F2S 0.0523(12) 0.0303(10) 0.0236(9) 0.0027(7) -0.0042(8) 0.0008(9)
O3S 0.0248(10) 0.0340(12) 0.0295(11) -0.0068(9) 0.0034(9) 0.0034(9)
O4S 0.0286(12) 0.0414(14) 0.0452(14) 0.0070(11) 0.0099(10) -0.0050(10)
Cl3S 0.0526(10) 0.0254(9) 0.0324(9) -0.0111(5) 0.0118(6) -0.0031(6)
S3S 0.0545(19) 0.0299(10) 0.0176(10) 0.0026(7) -0.0094(11) -0.0051(11)
F3S 0.099(3) 0.093(3) 0.094(3) 0.0022(18) 0.0141(19) -0.0097(19)
O5S 0.042(4) 0.027(3) 0.022(4) -0.001(2) 0.015(3) 0.007(3)
O6S 0.072(3) 0.080(3) 0.070(3) 0.0046(18) -0.0122(18) 0.0081(18)
F3AS 0.061(3) 0.065(3) 0.068(3) 0.0063(18) -0.0072(18) 0.0008(18)
S3AS 0.080(4) 0.052(2) 0.063(3) 0.0235(18) -0.040(2) -0.026(2)
O6AS 0.126(9) 0.034(4) 0.029(3) 0.014(3) 0.004(4) -0.030(5)
O5AS 0.117(15) 0.107(14) 0.060(11) 0.026(9) -0.046(9) -0.031(10)

loop_
_atom_type_symbol
_atom_type_description
_atom_type_scat_dispersion_real
_atom_type_scat_dispersion_imag
_atom_type_scat_source
C C 0.0033 0.0016 'International Tables Vol C Tables 4.2.6.8 and 6.1.1.4'
H H 0.0000 0.0000 'International Tables Vol C Tables 4.2.6.8 and 6.1.1.4'
Cl Cl 0.1484 0.1585 'International Tables Vol C Tables 4.2.6.8 and 6.1.1.4'
F F 0.0171 0.0103 'International Tables Vol C Tables 4.2.6.8 and 6.1.1.4'
O O 0.0106 0.0060 'International Tables Vol C Tables 4.2.6.8 and 6.1.1.4'
S S 0.1246 0.1234 'International Tables Vol C Tables 4.2.6.8 and 6.1.1.4'
Sb Sb -0.5866 1.5461 'International Tables Vol C Tables 4.2.6.8 and 6.1.1.4'

loop_
_exptl_crystal_face_index_h
_exptl_crystal_face_index_k
_exptl_crystal_face_index_l
_exptl_crystal_face_perp_dist
-1.00 4.00 1.00 0.0870
1.00 -4.00 -1.00 0.0130
-2.00 4.00 -1.00 0.1590
0.00 -5.00 -4.00 0.1190
0.00 4.00 3.00 0.1190
2.00 -5.00 0.00 0.0700
1.00 -5.00 -2.00 0.0150
4.00 5.00 -3.00 0.0500
-4.00 -5.00 3.00 0.0750

loop_
_geom_angle_atom_site_label_1
_geom_angle_atom_site_label_2
_geom_angle_atom_site_label_3
_geom_angle
_geom_angle_site_symmetry_1
_geom_angle_site_symmetry_3
F5 Sb1 F3 171.48(7) . .
F5 Sb1 F4 89.59(8) . .
F5 Sb1 O1 86.05(7) . .
F2 Sb1 F5 94.71(7) . .
F2 Sb1 F3 93.81(7) . .
F2 Sb1 F4 91.80(8) . .
F2 Sb1 O1 176.97(7) . .
F6 Sb1 F5 89.54(8) . .
F6 Sb1 F2 92.89(8) . .
F6 Sb1 F3 89.96(8) . .
F6 Sb1 F4 175.28(7) . .
F6 Sb1 O1 84.17(7) . .
F3 Sb1 F4 90.22(8) . .
F3 Sb1 O1 85.45(7) . .
F4 Sb1 O1 91.13(7) . .
C1 F1 C2 115.77(15) . .
C13 O1 Sb1 129.97(16) . .
C13 O2 C019 110.59(18) . .
C10 C11 H11 115.5 . .
C10 C11 C12 110.61(19) . .
C1 C11 H11 115.5 . .
C1 C11 C10 97.84(19) . .
C1 C11 C12 99.53(19) . .
C12 C11 H11 115.5 . .
H9A C9 H9B 109.0 . .
C10 C9 H9A 111.0 . .
C10 C9 H9B 111.0 . .
C8 C9 H9A 111.0 . .
C8 C9 H9B 111.0 . .
C8 C9 C10 103.90(19) . .
H4A C4 H4B 109.0 . .
C5 C4 H4A 111.0 . .
C5 C4 H4B 111.0 . .
C3 C4 H4A 111.0 . .
C3 C4 H4B 111.0 . .
C3 C4 C5 103.86(19) . .
C11 C10 C9 104.27(19) . .
C11 C10 H10A 110.9 . .
C11 C10 H10B 110.9 . .
C9 C10 H10A 110.9 . .
C9 C10 H10B 110.9 . .
H10A C10 H10B 108.9 . .
C4 C5 H5A 111.0 . .
C4 C5 H5B 111.0 . .
H5A C5 H5B 109.0 . .
C6 C5 C4 103.86(19) . .
C6 C5 H5A 111.0 . .
C6 C5 H5B 111.0 . .
O1 C13 O2 122.4(2) . .
O1 C13 C7 124.1(2) . .
O2 C13 C7 113.5(2) . .
C13 C7 C6 113.97(19) . .
C13 C7 C8 116.64(19) . .
C13 C7 C12 103.77(18) . .
C6 C7 C12 103.95(18) . .
C8 C7 C6 112.31(18) . .
C8 C7 C12 104.41(18) . .
C5 C6 C7 111.24(19) . .
C5 C6 H6 115.5 . .
C7 C6 H6 115.5 . .
C2 C6 C5 97.37(18) . .
C2 C6 C7 99.29(18) . .
C2 C6 H6 115.5 . .
F1 C1 H1 113.1 . .
C11 C1 F1 109.34(18) . .
C11 C1 H1 113.1 . .
C11 C1 C8 99.10(19) . .
C8 C1 F1 108.27(18) . .
C8 C1 H1 113.1 . .
F1 C2 H2 113.2 . .
C6 C2 F1 108.34(18) . .
C6 C2 H2 113.2 . .
C3 C2 F1 108.40(18) . .
C3 C2 C6 99.64(19) . .
C3 C2 H2 113.2 . .
C9 C8 C7 110.76(19) . .
C9 C8 H8 115.6 . .
C7 C8 H8 115.6 . .
C1 C8 C9 97.67(19) . .
C1 C8 C7 99.25(18) . .
C1 C8 H8 115.6 . .
C4 C3 H3 115.4 . .
C4 C3 C12 111.20(19) . .
C2 C3 C4 97.20(19) . .
C2 C3 H3 115.4 . .
C2 C3 C12 99.75(19) . .
C12 C3 H3 115.4 . .
C11 C12 C7 103.56(18) . .
C3 C12 C11 112.56(19) . .
C3 C12 C7 103.91(19) . .
C019 C12 C11 115.4(2) . .
C019 C12 C7 104.94(18) . .
C019 C12 C3 114.8(2) . .
O2 C019 C12 107.16(19) . .
O3 C019 O2 117.9(2) . .
O3 C019 C12 134.9(2) . .
F16 Sb3 F12 84.35(9) . .
F17 Sb3 F16 90.69(9) . .
F17 Sb3 F12 85.39(9) . .
F17 Sb3 F13 92.86(9) . .
F17 Sb3 F14 89.73(9) . .
F13 Sb3 F16 94.08(9) . .
F13 Sb3 F12 177.63(9) . .
F13 Sb3 F14 95.21(10) . .
F14 Sb3 F16 170.66(9) . .
F14 Sb3 F12 86.38(9) . .
F15 Sb3 F16 88.98(10) . .
F15 Sb3 F17 172.56(10) . .
F15 Sb3 F12 87.17(10) . .
F15 Sb3 F13 94.58(10) . .
F15 Sb3 F14 89.39(10) . .
F8 Sb2 F12 83.43(8) . .
F9 Sb2 F8 89.33(9) . .
F9 Sb2 F12 86.50(9) . .
F9 Sb2 F10 88.20(9) . .
F11 Sb2 F8 90.08(9) . .
F11 Sb2 F9 171.46(10) . .
F11 Sb2 F12 84.96(10) . .
F11 Sb2 F10 90.82(9) . .
F10 Sb2 F8 169.28(8) . .
F10 Sb2 F12 86.01(9) . .
F7 Sb2 F8 95.56(8) . .
F7 Sb2 F9 94.53(9) . .
F7 Sb2 F12 178.55(9) . .
F7 Sb2 F11 94.01(10) . .
F7 Sb2 F10 95.03(9) . .
Sb3 F12 Sb2 156.91(12) . .
F1S S1S Cl1S 98.86(11) . .
O1S S1S Cl1S 109.36(11) . .
O1S S1S F1S 106.86(14) . .
O2S S1S Cl1S 108.92(12) . .
O2S S1S F1S 107.88(15) . .
O2S S1S O1S 122.38(16) . .
F2S S2S Cl2S 98.09(8) . .
O3S S2S Cl2S 108.40(11) . .
O3S S2S F2S 107.20(13) . .
O4S S2S Cl2S 110.25(12) . .
O4S S2S F2S 107.40(14) . .
O4S S2S O3S 122.66(15) . .
F3S S3S Cl3S 105.1(4) . .
F3S S3S O6S 106.0(5) . .
O5S S3S Cl3S 110.7(4) . .
O5S S3S F3S 121.6(6) . .
O5S S3S O6S 114.3(6) . .
O6S S3S Cl3S 95.6(3) . .
F3AS S3AS Cl3A 103.1(6) . .
O6AS S3AS F3AS 113.5(7) . .
O6AS S3AS O5AS 118.7(11) . .
O6AS S3AS Cl3A 108.5(7) . .
O5AS S3AS F3AS 105.7(11) . .
O5AS S3AS Cl3A 106.0(10) . .

loop_
_geom_bond_atom_site_label_1
_geom_bond_atom_site_label_2
_geom_bond_distance
_geom_bond_site_symmetry_2
Sb1 F5 1.8616(16) .
Sb1 F2 1.8609(15) .
Sb1 F6 1.8541(16) .
Sb1 F3 1.8616(16) .
Sb1 F4 1.8633(16) .
Sb1 O1 2.0971(17) .
F1 C1 1.563(3) .
F1 C2 1.585(3) .
O1 C13 1.238(3) .
O2 C13 1.310(3) .
O2 C019 1.493(3) .
O3 C019 1.167(3) .
C11 H11 1.0000 .
C11 C10 1.545(3) .
C11 C1 1.517(3) .
C11 C12 1.551(3) .
C9 H9A 0.9900 .
C9 H9B 0.9900 .
C9 C10 1.560(4) .
C9 C8 1.544(3) .
C4 H4A 0.9900 .
C4 H4B 0.9900 .
C4 C5 1.568(4) .
C4 C3 1.548(3) .
C10 H10A 0.9900 .
C10 H10B 0.9900 .
C5 H5A 0.9900 .
C5 H5B 0.9900 .
C5 C6 1.546(3) .
C13 C7 1.496(3) .
C7 C6 1.552(3) .
C7 C8 1.549(3) .
C7 C12 1.563(3) .
C6 H6 1.0000 .
C6 C2 1.515(3) .
C1 H1 1.0000 .
C1 C8 1.521(3) .
C2 H2 1.0000 .
C2 C3 1.508(3) .
C8 H8 1.0000 .
C3 H3 1.0000 .
C3 C12 1.550(3) .
C12 C019 1.504(3) .
Sb3 F16 1.8530(17) .
Sb3 F17 1.8493(17) .
Sb3 F12 2.0164(19) .
Sb3 F13 1.8515(18) .
Sb3 F14 1.8521(18) .
Sb3 F15 1.8490(19) .
Sb2 F8 1.8576(16) .
Sb2 F9 1.8521(18) .
Sb2 F12 2.0335(18) .
Sb2 F11 1.8511(19) .
Sb2 F10 1.8554(17) .
Sb2 F7 1.8451(17) .
Cl1S S1S 1.9707(12) .
S1S F1S 1.527(2) .
S1S O1S 1.404(2) .
S1S O2S 1.402(2) .
Cl2S S2S 1.9703(11) .
S2S F2S 1.5365(19) .
S2S O3S 1.402(2) .
S2S O4S 1.400(2) .
Cl3S S3S 1.967(4) .
S3S F3S 1.435(8) .
S3S O5S 1.389(8) .
S3S O6S 1.489(7) .
F3AS S3AS 1.463(10) .
S3AS O6AS 1.369(10) .
S3AS O5AS 1.39(2) .
S3AS Cl3A 1.828(13) .

loop_
_geom_torsion_atom_site_label_1
_geom_torsion_atom_site_label_2
_geom_torsion_atom_site_label_3
_geom_torsion_atom_site_label_4
_geom_torsion
_geom_torsion_site_symmetry_1
_geom_torsion_site_symmetry_2
_geom_torsion_site_symmetry_3
_geom_torsion_site_symmetry_4
Sb1 O1 C13 O2 -19.2(3) . . . .
Sb1 O1 C13 C7 158.82(17) . . . .
F1 C1 C8 C9 171.71(17) . . . .
F1 C1 C8 C7 59.1(2) . . . .
F1 C2 C3 C4 171.56(17) . . . .
F1 C2 C3 C12 58.5(2) . . . .
O1 C13 C7 C6 -66.2(3) . . . .
O1 C13 C7 C8 67.2(3) . . . .
O1 C13 C7 C12 -178.6(2) . . . .
O2 C13 C7 C6 111.9(2) . . . .
O2 C13 C7 C8 -114.6(2) . . . .
O2 C13 C7 C12 -0.4(3) . . . .
C11 C1 C8 C9 57.7(2) . . . .
C11 C1 C8 C7 -54.9(2) . . . .
C11 C12 C019 O2 114.8(2) . . . .
C11 C12 C019 O3 -65.3(4) . . . .
C4 C5 C6 C7 -69.1(2) . . . .
C4 C5 C6 C2 33.9(2) . . . .
C4 C3 C12 C11 179.39(19) . . . .
C4 C3 C12 C7 -69.2(2) . . . .
C4 C3 C12 C019 44.8(3) . . . .
C10 C11 C1 F1 -170.22(17) . . . .
C10 C11 C1 C8 -57.1(2) . . . .
C10 C11 C12 C7 68.4(2) . . . .
C10 C11 C12 C3 180.0(2) . . . .
C10 C11 C12 C019 -45.7(3) . . . .
C10 C9 C8 C7 68.0(2) . . . .
C10 C9 C8 C1 -35.0(2) . . . .
C5 C4 C3 C2 -35.0(2) . . . .
C5 C4 C3 C12 68.5(2) . . . .
C5 C6 C2 F1 -171.31(17) . . . .
C5 C6 C2 C3 -58.1(2) . . . .
C13 O2 C019 O3 178.1(2) . . . .
C13 O2 C019 C12 -1.9(3) . . . .
C13 C7 C6 C5 -43.8(3) . . . .
C13 C7 C6 C2 -145.6(2) . . . .
C13 C7 C8 C9 44.7(3) . . . .
C13 C7 C8 C1 146.6(2) . . . .
C13 C7 C12 C11 -122.11(19) . . . .
C13 C7 C12 C3 120.10(19) . . . .
C13 C7 C12 C019 -0.8(2) . . . .
C7 C6 C2 F1 -58.3(2) . . . .
C7 C6 C2 C3 54.9(2) . . . .
C7 C12 C019 O2 1.6(2) . . . .
C7 C12 C019 O3 -178.5(3) . . . .
C6 C7 C8 C9 178.88(19) . . . .
C6 C7 C8 C1 -79.2(2) . . . .
C6 C7 C12 C11 118.43(19) . . . .
C6 C7 C12 C3 0.6(2) . . . .
C6 C7 C12 C019 -120.2(2) . . . .
C6 C2 C3 C4 58.4(2) . . . .
C6 C2 C3 C12 -54.6(2) . . . .
C1 F1 C2 C6 54.0(2) . . . .
C1 F1 C2 C3 -53.2(2) . . . .
C1 C11 C10 C9 33.6(2) . . . .
C1 C11 C12 C7 -33.8(2) . . . .
C1 C11 C12 C3 77.8(2) . . . .
C1 C11 C12 C019 -147.8(2) . . . .
C2 F1 C1 C11 52.8(2) . . . .
C2 F1 C1 C8 -54.2(2) . . . .
C2 C3 C12 C11 -78.9(2) . . . .
C2 C3 C12 C7 32.5(2) . . . .
C2 C3 C12 C019 146.5(2) . . . .
C8 C9 C10 C11 0.9(2) . . . .
C8 C7 C6 C5 -179.32(19) . . . .
C8 C7 C6 C2 79.0(2) . . . .
C8 C7 C12 C11 0.5(2) . . . .
C8 C7 C12 C3 -117.24(19) . . . .
C8 C7 C12 C019 121.9(2) . . . .
C3 C4 C5 C6 0.6(2) . . . .
C3 C12 C019 O2 -111.8(2) . . . .
C3 C12 C019 O3 68.1(4) . . . .
C12 C11 C10 C9 -69.7(2) . . . .
C12 C11 C1 F1 -57.7(2) . . . .
C12 C11 C1 C8 55.5(2) . . . .
C12 C7 C6 C5 68.4(2) . . . .
C12 C7 C6 C2 -33.3(2) . . . .
C12 C7 C8 C9 -69.1(2) . . . .
C12 C7 C8 C1 32.8(2) . . . .
C019 O2 C13 O1 179.7(2) . . . .
C019 O2 C13 C7 1.5(3) . . . .
